data_7152604
loop_
_publ_author_name
'Spence, Graeme T.'
'White, Nicholas G.'
'Beer, Paul D.'

_publ_section_title
;
 Investigating the effect of macrocycle size in anion templated
 imidazolium-based interpenetrated and interlocked assemblies.
;
_journal_issue 36
_journal_name_full 'Organic &amp; biomolecular chemistry'
_journal_page_first 7282
_journal_page_last 7291
_journal_paper_doi 10.1039/c2ob26237a
_journal_volume 10
_journal_year 2012
_chemical_absolute_configuration unk
_chemical_compound_source synthesized
_chemical_formula_moiety 'C34 H42 N2 O7, C16 H31 N2, Cl, 1.5(C H Cl3)'
_chemical_formula_sum 'C51.5 H74.5 Cl5.5 N4 O7'
_chemical_formula_weight 1056.67
_space_group_IT_number 1
_symmetry_cell_setting triclinic
_symmetry_space_group_name_Hall 'P 1'
_symmetry_space_group_name_H-M 'P 1'
_atom_sites_solution_hydrogens difmap
_atom_sites_solution_primary other
_cell_angle_alpha 79.817(4)
_cell_angle_beta 77.978(4)
_cell_angle_gamma 89.217(3)
_cell_formula_units_Z 2
_cell_length_a 9.0382(4)
_cell_length_b 16.6844(6)
_cell_length_c 19.2103(12)
_cell_measurement_reflns_used 8132
_cell_measurement_temperature 150
_cell_measurement_theta_max 77
_cell_measurement_theta_min 4
_cell_volume 2787.9(2)
_computing_cell_refinement 'CrysAlisPro, (Oxford Diffraction, 2011)'
_computing_data_collection 'SuperNova, (Oxford Diffraction, 2010)'
_computing_data_reduction 'CrysAlisPro, (Oxford Diffraction, 2011)'
_computing_publication_material 'CRYSTALS (Betteridge et al., 2003)'
_computing_structure_refinement 'CRYSTALS (Betteridge et al., 2003)'
_computing_structure_solution 'Superflip (Palatinus & Chapuis, 2007)'
_diffrn_ambient_temperature 150
_diffrn_measured_fraction_theta_full 0.996
_diffrn_measured_fraction_theta_max 0.981
_diffrn_measurement_device Area
_diffrn_measurement_device_type 'Oxford Diffraction SuperNova'
_diffrn_measurement_method \w
_diffrn_radiation_monochromator graphite
_diffrn_radiation_type 'Cu K\a'
_diffrn_radiation_wavelength 1.54180
_diffrn_reflns_av_R_equivalents 0.0504
_diffrn_reflns_limit_h_max 11
_diffrn_reflns_limit_h_min -8
_diffrn_reflns_limit_k_max 20
_diffrn_reflns_limit_k_min -21
_diffrn_reflns_limit_l_max 22
_diffrn_reflns_limit_l_min -23
_diffrn_reflns_number 28075
_diffrn_reflns_theta_full 73.853
_diffrn_reflns_theta_max 76.930
_diffrn_reflns_theta_min 3.906
_diffrn_standards_number 0
_exptl_absorpt_coefficient_mu 3.000
_exptl_absorpt_correction_T_max 1.00
_exptl_absorpt_correction_T_min 0.72
_exptl_absorpt_correction_type multi-scan
_exptl_absorpt_process_details 'CrysAlisPro, (Oxford Diffraction, 2011)'
_exptl_crystal_colour colourless
_exptl_crystal_density_diffrn 1.259
_exptl_crystal_density_method 'not measured'
_exptl_crystal_description block
_exptl_crystal_F_000 1122
_exptl_crystal_size_max 0.25
_exptl_crystal_size_mid 0.25
_exptl_crystal_size_min 0.10
_refine_diff_density_max 1.37
_refine_diff_density_min -1.10
_refine_ls_extinction_method None
_refine_ls_goodness_of_fit_ref 1.4241
_refine_ls_hydrogen_treatment constr
_refine_ls_matrix_type full
_refine_ls_number_parameters 1227
_refine_ls_number_reflns 9535
_refine_ls_number_restraints 1191
_refine_ls_R_factor_all 0.1210
_refine_ls_R_factor_gt 0.1155
_refine_ls_shift/su_max 0.0007179
_refine_ls_shift/su_mean 0.0000404
_refine_ls_structure_factor_coef Fsqd
_refine_ls_weighting_details
;
Method= Modified Sheldrick
w=1/[\s^2^(F^2^) + ( 0.20P)^2^ + 0.00P]
,where P=(max(Fo^2^,0) + 2Fc^2^)/3
;
_refine_ls_weighting_scheme calc
_refine_ls_wR_factor_all 0.3195
_refine_ls_wR_factor_gt 0.3081
_refine_ls_wR_factor_ref 0.3195
_reflns_limit_h_max 11
_reflns_limit_h_min -8
_reflns_limit_k_max 20
_reflns_limit_k_min -21
_reflns_limit_l_max 22
_reflns_limit_l_min -23
_reflns_number_gt 8628
_reflns_number_total 13586
_reflns_threshold_expression I>2.0\s(I)
_oxford_diffrn_Wilson_B_factor 4.83
_oxford_diffrn_Wilson_scale 0.02
_oxford_refine_ls_r_factor_ref 0.1210
_oxford_refine_ls_scale 5.9(8)
_oxford_reflns_number_all 9535
_oxford_reflns_threshold_expression_ref I>-3.0\s(I)
_cod_data_source_file c2ob26237a.txt
_cod_data_source_block pseudorotaxane
_cod_depositor_comments
;
The following automatic conversions were performed:

'_atom_sites_solution_primary' value 'Other' changed to 'other'
according to /home/saulius/struct/CIF-dictionaries/cif_core.dic
dictionary named 'cif_core.dic' version 2.4.1 from 2010-06-29.

Automatic conversion script
Id: cif_fix_values 1891 2012-01-12 08:04:46Z andrius 
;
_cod_original_formula_sum 'C51.50 H74.50 Cl5.50 N4 O7'
_cod_database_code 7152604

loop_
_symmetry_equiv_pos_as_xyz
x,y,z

loop_
_atom_site_label
_atom_site_type_symbol
_atom_site_fract_x
_atom_site_fract_y
_atom_site_fract_z
_atom_site_U_iso_or_equiv
_atom_site_occupancy
_atom_site_adp_type
_atom_site_refinement_flags_posn
_atom_site_refinement_flags_adp
C151 C -0.0519(18) 1.2574(10) 0.5377(7) 0.1310 1.0000 Uani D U
C152 C -0.3245(17) 1.2476(15) 0.5469(14) 0.2727 1.0000 Uani D U
C153 C -0.154(4) 1.1546(12) 0.4834(7) 0.2565 1.0000 Uani D U
C154 C -0.1822(13) 1.1989(7) 0.5472(6) 0.0986 1.0000 Uani D U
C155 C -0.2017(11) 1.1395(7) 0.6180(5) 0.0666 1.0000 Uani . U
C156 C -0.2771(10) 1.0639(6) 0.6260(5) 0.0574 1.0000 Uani . U
C157 C -0.2948(9) 1.0084(5) 0.6915(4) 0.0510 1.0000 Uani . U
C158 C -0.2432(8) 1.0265(5) 0.7480(4) 0.0466 1.0000 Uani . U
C159 C -0.1733(9) 1.1011(5) 0.7419(5) 0.0499 1.0000 Uani . U
C160 C -0.1552(10) 1.1573(6) 0.6775(5) 0.0599 1.0000 Uani . U
O161 O -0.4581(8) 0.9197(5) 0.6537(3) 0.0692 1.0000 Uani . U
C162 C -0.3693(9) 0.9273(5) 0.6937(4) 0.0502 1.0000 Uani . U
N163 N -0.3390(8) 0.8654(4) 0.7420(4) 0.0545 1.0000 Uani . U
C164 C -0.4021(11) 0.7824(6) 0.7511(5) 0.0612 1.0000 Uani . U
C165 C -0.5229(10) 0.7620(5) 0.8185(5) 0.0525 1.0000 Uani . U
C166 C -0.5110(11) 0.6956(6) 0.8704(5) 0.0614 1.0000 Uani . U
C167 C -0.6235(12) 0.6782(6) 0.9330(6) 0.0637 1.0000 Uani . U
C168 C -0.7483(10) 0.7274(5) 0.9455(5) 0.0557 1.0000 Uani . U
C169 C -0.7630(10) 0.7938(5) 0.8927(5) 0.0565 1.0000 Uani . U
C170 C -0.6537(11) 0.8091(6) 0.8297(6) 0.0596 1.0000 Uani . U
O171 O -0.8504(8) 0.7065(4) 1.0097(4) 0.0707 1.0000 Uani . U
C172 C -0.9512(12) 0.7647(6) 1.0324(6) 0.0662 1.0000 Uani . U
C173 C -1.0229(16) 0.7323(8) 1.1115(7) 0.0852 1.0000 Uani . U
O174 O -1.0561(9) 0.7979(5) 1.1471(4) 0.0755 1.0000 Uani . U
C175 C -1.1298(13) 0.7715(8) 1.2189(6) 0.0763 1.0000 Uani . U
C176 C -1.1582(12) 0.8442(9) 1.2559(6) 0.0781 1.0000 Uani . U
O177 O -1.0212(8) 0.8741(4) 1.2679(4) 0.0665 1.0000 Uani . U
C178 C -1.0450(14) 0.9483(7) 1.2939(6) 0.0777 1.0000 Uani . U
C179 C -0.9105(14) 0.9755(8) 1.3183(7) 0.0798 1.0000 Uani . U
O180 O -0.7886(10) 1.0001(5) 1.2582(4) 0.0762 1.0000 Uani . U
C181 C -0.6729(17) 1.0394(8) 1.2761(7) 0.0867 1.0000 Uani . U
C182 C -0.5600(16) 1.0745(7) 1.2083(7) 0.0817 1.0000 Uani . U
O183 O -0.4760(8) 1.0098(4) 1.1812(4) 0.0651 1.0000 Uani . U
C184 C -0.3720(11) 1.0314(5) 1.1167(5) 0.0553 1.0000 Uani . U
C185 C -0.3452(12) 1.1096(5) 1.0778(6) 0.0634 1.0000 Uani . U
C186 C -0.2387(11) 1.1228(5) 1.0149(6) 0.0619 1.0000 Uani . U
C187 C -0.1481(9) 1.0605(5) 0.9885(5) 0.0501 1.0000 Uani . U
C188 C -0.1793(10) 0.9813(5) 1.0291(5) 0.0545 1.0000 Uani . U
C189 C -0.2889(11) 0.9667(6) 1.0940(5) 0.0574 1.0000 Uani . U
C190 C -0.0345(10) 1.0756(5) 0.9190(5) 0.0541 1.0000 Uani . U
N191 N -0.0952(8) 1.0627(4) 0.8567(4) 0.0513 1.0000 Uani . U
C192 C -0.1149(9) 1.1256(5) 0.8037(5) 0.0508 1.0000 Uani . U
O193 O -0.0863(8) 1.1982(4) 0.8059(4) 0.0646 1.0000 Uani . U
Cl201 Cl 0.1421(9) 1.0117(5) 0.5587(4) 0.1619 1.0000 Uani . U
Cl202 Cl 0.0953(5) 0.9118(3) 0.6992(3) 0.1198 1.0000 Uani . U
Cl203 Cl 0.2542(9) 0.8530(4) 0.5741(4) 0.1521 1.0000 Uani . U
C204 C 0.220(2) 0.9410(14) 0.6116(12) 0.1228 1.0000 Uani . U
Cl211 Cl 0.5857(9) 0.9745(7) 0.4431(5) 0.1817 1.0000 Uani . U
Cl212 Cl 0.8397(6) 0.9204(5) 0.5058(4) 0.1490 1.0000 Uani . U
Cl213 Cl 0.6431(10) 0.8038(5) 0.4740(4) 0.1770 1.0000 Uani . U
C214 C 0.657(2) 0.8998(16) 0.5009(11) 0.1262 1.0000 Uani . U
Cl221 Cl 0.3839(12) 0.3320(4) 0.4313(3) 0.1769 1.0000 Uani D U
Cl222 Cl 0.4436(5) 0.2815(3) 0.2915(2) 0.1070 1.0000 Uani D U
Cl223 Cl 0.3355(6) 0.1664(3) 0.4224(3) 0.1195 1.0000 Uani D U
C224 C 0.3271(12) 0.2670(5) 0.3785(4) 0.1011 1.0000 Uani D U
C51 C -0.179(5) 0.6150(19) 1.4109(12) 0.3158 1.0000 Uani D U
C52 C -0.449(3) 0.570(3) 1.4449(15) 0.3018 1.0000 Uani D U
C53 C -0.255(4) 0.4829(15) 1.4905(8) 0.2694 1.0000 Uani D U
C54 C -0.287(3) 0.5422(11) 1.4266(6) 0.1723 1.0000 Uani D U
C55 C -0.252(2) 0.5059(9) 1.3565(6) 0.1160 1.0000 Uani . U
C56 C -0.3104(15) 0.5434(7) 1.2969(6) 0.0773 1.0000 Uani . U
C57 C -0.2931(10) 0.5097(5) 1.2361(5) 0.0541 1.0000 Uani . U
C58 C -0.2244(9) 0.4340(5) 1.2334(5) 0.0504 1.0000 Uani . U
C59 C -0.1690(13) 0.3950(6) 1.2923(5) 0.0638 1.0000 Uani . U
C60 C -0.178(2) 0.4324(8) 1.3538(6) 0.0961 1.0000 Uani . U
O61 O -0.3832(8) 0.6286(4) 1.1683(4) 0.0614 1.0000 Uani . U
C62 C -0.3523(10) 0.5547(5) 1.1723(5) 0.0533 1.0000 Uani . U
N63 N -0.3746(8) 0.5098(4) 1.1233(4) 0.0572 1.0000 Uani . U
C64 C -0.4354(11) 0.5434(6) 1.0611(6) 0.0625 1.0000 Uani . U
C65 C -0.3179(10) 0.5610(5) 0.9910(5) 0.0571 1.0000 Uani . U
C66 C -0.2302(10) 0.6305(5) 0.9702(5) 0.0573 1.0000 Uani . U
C67 C -0.1212(11) 0.6465(5) 0.9068(6) 0.0598 1.0000 Uani . U
C68 C -0.0942(12) 0.5886(6) 0.8630(5) 0.0617 1.0000 Uani . U
C69 C -0.1832(12) 0.5184(6) 0.8809(6) 0.0663 1.0000 Uani . U
C70 C -0.2918(11) 0.5036(6) 0.9444(6) 0.0646 1.0000 Uani . U
O71 O 0.0106(9) 0.5967(4) 0.8004(4) 0.0693 1.0000 Uani . U
C72 C 0.1029(15) 0.6684(6) 0.7813(6) 0.0758 1.0000 Uani . U
C73 C 0.2164(18) 0.6648(8) 0.7126(7) 0.0903 1.0000 Uani . U
O74 O 0.3295(10) 0.6070(5) 0.7292(4) 0.0819 1.0000 Uani . U
C75 C 0.4541(16) 0.6062(8) 0.6676(6) 0.0828 1.0000 Uani . U
C76 C 0.5797(16) 0.5590(10) 0.6931(8) 0.0931 1.0000 Uani . U
O77 O 0.5410(10) 0.4755(6) 0.7155(5) 0.0863 1.0000 Uani . U
C78 C 0.6692(17) 0.4328(10) 0.7258(9) 0.1095 1.0000 Uani D U
C79 C 0.625(2) 0.3456(11) 0.7604(8) 0.1179 1.0000 Uani D U
O80 O 0.5514(19) 0.3461(10) 0.8316(6) 0.1550 1.0000 Uani D U
C81 C 0.576(2) 0.2766(9) 0.8809(8) 0.1176 1.0000 Uani D U
C82 C 0.4812(15) 0.2809(8) 0.9523(8) 0.0840 1.0000 Uani . U
O83 O 0.3696(8) 0.2212(5) 0.9725(4) 0.0737 1.0000 Uani . U
C84 C 0.2737(10) 0.2154(6) 1.0399(6) 0.0580 1.0000 Uani . U
C85 C 0.1451(12) 0.1669(7) 1.0496(7) 0.0706 1.0000 Uani . U
C86 C 0.0408(12) 0.1585(6) 1.1146(6) 0.0693 1.0000 Uani . U
C87 C 0.0634(11) 0.1967(5) 1.1696(6) 0.0633 1.0000 Uani . U
C88 C 0.1959(12) 0.2412(6) 1.1599(6) 0.0666 1.0000 Uani . U
C89 C 0.3012(11) 0.2532(7) 1.0933(6) 0.0681 1.0000 Uani . U
C90 C -0.0514(13) 0.1916(6) 1.2386(7) 0.0716 1.0000 Uani . U
N91 N -0.1243(11) 0.2697(5) 1.2466(5) 0.0690 1.0000 Uani . U
C92 C -0.0910(12) 0.3143(6) 1.2927(5) 0.0620 1.0000 Uani . U
O93 O 0.0012(11) 0.2959(5) 1.3348(4) 0.0821 1.0000 Uani . U
C1 C 0.251(3) 0.4977(10) 1.3126(8) 0.1298 1.0000 Uani D U
C2 C 0.212(2) 0.5355(6) 1.2405(6) 0.1009 1.0000 Uani D U
C3 C 0.2099(12) 0.4718(5) 1.1929(4) 0.0719 1.0000 Uani D U
C4 C 0.1361(10) 0.5064(5) 1.1291(4) 0.0653 1.0000 Uani D U
C5 C 0.1342(11) 0.4434(5) 1.0809(5) 0.0668 1.0000 Uani D U
C6 C 0.0472(13) 0.4733(7) 1.0215(5) 0.0732 1.0000 Uani D U
N7 N 0.0590(10) 0.4176(5) 0.9662(5) 0.0693 1.0000 Uani . U
C8 C -0.0386(14) 0.3526(7) 0.9732(8) 0.0809 1.0000 Uani . U
C9 C 0.0013(18) 0.3223(7) 0.9090(9) 0.0922 1.0000 Uani . U
C10 C 0.2854(14) 0.4881(9) 0.8809(7) 0.0813 1.0000 Uani . U
C11 C 0.1581(13) 0.4241(7) 0.9062(6) 0.0706 1.0000 Uani . U
N12 N 0.1295(12) 0.3691(6) 0.8701(6) 0.0796 1.0000 Uani . U
C13 C 0.2000(19) 0.3578(10) 0.7967(7) 0.1017 1.0000 Uani D U
C14 C 0.1088(17) 0.3969(10) 0.7424(6) 0.1030 1.0000 Uani D U
C15 C 0.194(2) 0.3872(15) 0.6674(7) 0.1488 1.0000 Uani D U
C16 C 0.111(3) 0.4289(17) 0.6097(9) 0.1954 1.0000 Uani D U
C17 C 0.155(5) 0.5188(18) 0.592(2) 0.2708 1.0000 Uani D U
C18 C 0.051(6) 0.563(3) 0.546(3) 0.3339 1.0000 Uani D U
C101 C -0.7049(15) 1.1397(9) 0.6612(6) 0.0902 1.0000 Uani D U
C102 C -0.6463(14) 1.1458(5) 0.7292(5) 0.0789 1.0000 Uani D U
C103 C -0.6634(10) 1.0637(5) 0.7815(4) 0.0616 1.0000 Uani D U
C104 C -0.6012(10) 1.0701(5) 0.8485(4) 0.0584 1.0000 Uani D U
C105 C -0.6048(10) 0.9879(5) 0.8979(4) 0.0579 1.0000 Uani D U
C106 C -0.5282(11) 0.9925(6) 0.9604(5) 0.0659 1.0000 Uani D U
N107 N -0.5435(9) 0.9129(5) 1.0132(4) 0.0585 1.0000 Uani . U
C108 C -0.4513(12) 0.8483(7) 1.0078(6) 0.0702 1.0000 Uani . U
C109 C -0.4944(13) 0.7940(6) 1.0664(8) 0.0774 1.0000 Uani . U
C110 C -0.7676(12) 0.9527(6) 1.1006(6) 0.0669 1.0000 Uani . U
C111 C -0.6464(11) 0.8980(6) 1.0750(5) 0.0577 1.0000 Uani . U
N112 N -0.6195(9) 0.8252(5) 1.1093(5) 0.0631 1.0000 Uani . U
C113 C -0.6958(12) 0.7856(7) 1.1798(5) 0.0766 1.0000 Uani D U
C114 C -0.6138(13) 0.7987(6) 1.2382(5) 0.0805 1.0000 Uani D U
C115 C -0.7046(15) 0.7536(8) 1.3102(5) 0.1046 1.0000 Uani D U
C116 C -0.6386(18) 0.7703(11) 1.3730(6) 0.1351 1.0000 Uani D U
C117 C -0.733(2) 0.7238(15) 1.4435(7) 0.1521 1.0000 Uani D U
C118 C -0.900(2) 0.743(3) 1.447(2) 0.2777 1.0000 Uani D U
Cl1 Cl -0.1312(3) 0.86691(13) 0.86628(12) 0.0485 1.0000 Uani . .
Cl2 Cl -0.3438(3) 0.31521(14) 1.12376(16) 0.0669 1.0000 Uani . .
H1511 H 0.0385 1.2271 0.5421 0.2100 1.0000 Uiso R .
H1512 H -0.0738 1.2902 0.5747 0.2099 1.0000 Uiso R .
H1513 H -0.0375 1.2916 0.4911 0.2100 1.0000 Uiso R .
H1521 H -0.4129 1.2113 0.5635 0.4120 1.0000 Uiso R .
H1522 H -0.3261 1.2868 0.5788 0.4120 1.0000 Uiso R .
H1523 H -0.3210 1.2755 0.4977 0.4120 1.0000 Uiso R .
H1561 H -0.3156 1.0513 0.5881 0.0709 1.0000 Uiso R .
H1581 H -0.2544 0.9886 0.7909 0.0588 1.0000 Uiso R .
H1601 H -0.1090 1.2076 0.6744 0.0717 1.0000 Uiso R .
H1641 H -0.3206 0.7440 0.7541 0.0763 1.0000 Uiso R .
H1642 H -0.4442 0.7779 0.7098 0.0759 1.0000 Uiso R .
H1661 H -0.4268 0.6625 0.8641 0.0770 1.0000 Uiso R .
H1671 H -0.6170 0.6319 0.9674 0.0760 1.0000 Uiso R .
H1691 H -0.8468 0.8268 0.8995 0.0709 1.0000 Uiso R .
H1701 H -0.6656 0.8522 0.7933 0.0729 1.0000 Uiso R .
H1721 H -0.8961 0.8154 1.0295 0.0793 1.0000 Uiso R .
H1722 H -1.0277 0.7744 1.0033 0.0791 1.0000 Uiso R .
H1731 H -0.9550 0.6963 1.1344 0.1081 1.0000 Uiso R .
H1732 H -1.1143 0.7022 1.1130 0.1079 1.0000 Uiso R .
H1751 H -1.2249 0.7445 1.2205 0.0949 1.0000 Uiso R .
H1752 H -1.0674 0.7337 1.2438 0.0950 1.0000 Uiso R .
H1761 H -1.2281 0.8284 1.3021 0.0939 1.0000 Uiso R .
H1762 H -1.2007 0.8866 1.2258 0.0940 1.0000 Uiso R .
H1781 H -1.1315 0.9412 1.3343 0.0950 1.0000 Uiso R .
H1782 H -1.0669 0.9899 1.2554 0.0952 1.0000 Uiso R .
H1791 H -0.9368 1.0200 1.3445 0.0950 1.0000 Uiso R .
H1792 H -0.8787 0.9297 1.3499 0.0949 1.0000 Uiso R .
H1811 H -0.7126 1.0817 1.3032 0.1091 1.0000 Uiso R .
H1812 H -0.6220 0.9997 1.3059 0.1091 1.0000 Uiso R .
H1821 H -0.4919 1.1135 1.2184 0.1009 1.0000 Uiso R .
H1822 H -0.6164 1.1015 1.1731 0.1011 1.0000 Uiso R .
H1851 H -0.3995 1.1528 1.0939 0.0780 1.0000 Uiso R .
H1861 H -0.2234 1.1753 0.9882 0.0771 1.0000 Uiso R .
H1881 H -0.1261 0.9376 1.0131 0.0670 1.0000 Uiso R .
H1891 H -0.3055 0.9144 1.1204 0.0709 1.0000 Uiso R .
H1901 H 0.0049 1.1304 0.9112 0.0672 1.0000 Uiso R .
H1902 H 0.0470 1.0381 0.9237 0.0671 1.0000 Uiso R .
H2041 H 0.3160 0.9623 0.6185 0.1401 1.0000 Uiso R .
H2141 H 0.5933 0.8966 0.5496 0.1449 1.0000 Uiso R .
H2241 H 0.2235 0.2788 0.3728 0.1201 1.0000 Uiso R .
H511 H -0.0741 0.5936 1.4009 0.4580 1.0000 Uiso R .
H512 H -0.1948 0.6417 1.4540 0.4580 1.0000 Uiso R .
H513 H -0.1974 0.6534 1.3682 0.4580 1.0000 Uiso R .
H561 H -0.3614 0.5917 1.2992 0.0949 1.0000 Uiso R .
H581 H -0.2145 0.4103 1.1926 0.0651 1.0000 Uiso R .
H601 H -0.1345 0.4078 1.3919 0.1180 1.0000 Uiso R .
H641 H -0.4852 0.5935 1.0702 0.0771 1.0000 Uiso R .
H642 H -0.5098 0.5047 1.0555 0.0773 1.0000 Uiso R .
H661 H -0.2449 0.6693 1.0003 0.0721 1.0000 Uiso R .
H671 H -0.0651 0.6954 0.8944 0.0740 1.0000 Uiso R .
H691 H -0.1701 0.4806 0.8501 0.0809 1.0000 Uiso R .
H701 H -0.3475 0.4545 0.9567 0.0792 1.0000 Uiso R .
H721 H 0.1542 0.6712 0.8204 0.0971 1.0000 Uiso R .
H722 H 0.0406 0.7155 0.7745 0.0970 1.0000 Uiso R .
H731 H 0.2650 0.7177 0.6915 0.1102 1.0000 Uiso R .
H732 H 0.1639 0.6467 0.6786 0.1102 1.0000 Uiso R .
H751 H 0.4889 0.6613 0.6458 0.1040 1.0000 Uiso R .
H752 H 0.4223 0.5800 0.6319 0.1039 1.0000 Uiso R .
H761 H 0.6027 0.5791 0.7339 0.1170 1.0000 Uiso R .
H762 H 0.6692 0.5649 0.6543 0.1170 1.0000 Uiso R .
H821 H 0.5491 0.2710 0.9862 0.1014 1.0000 Uiso R .
H822 H 0.4362 0.3339 0.9540 0.1011 1.0000 Uiso R .
H851 H 0.1284 0.1407 1.0128 0.0882 1.0000 Uiso R .
H861 H -0.0471 0.1265 1.1210 0.0858 1.0000 Uiso R .
H881 H 0.2155 0.2644 1.1981 0.0839 1.0000 Uiso R .
H891 H 0.3876 0.2861 1.0864 0.0830 1.0000 Uiso R .
H901 H -0.0017 0.1758 1.2791 0.0892 1.0000 Uiso R .
H902 H -0.1282 0.1506 1.2404 0.0889 1.0000 Uiso R .
H11 H 0.3301 0.5310 1.3216 0.2060 1.0000 Uiso R .
H12 H 0.1610 0.4962 1.3512 0.2060 1.0000 Uiso R .
H13 H 0.2862 0.4424 1.3107 0.2060 1.0000 Uiso R .
H21 H 0.1129 0.5592 1.2505 0.1240 1.0000 Uiso R .
H22 H 0.2868 0.5778 1.2153 0.1240 1.0000 Uiso R .
H31 H 0.1519 0.4246 1.2213 0.0891 1.0000 Uiso R .
H32 H 0.3122 0.4553 1.1751 0.0890 1.0000 Uiso R .
H41 H 0.0340 0.5226 1.1463 0.0801 1.0000 Uiso R .
H42 H 0.1947 0.5536 1.1008 0.0802 1.0000 Uiso R .
H51 H 0.0857 0.3935 1.1104 0.0822 1.0000 Uiso R .
H52 H 0.2380 0.4322 1.0588 0.0821 1.0000 Uiso R .
H61 H -0.0583 0.4759 1.0444 0.0901 1.0000 Uiso R .
H62 H 0.0837 0.5277 0.9978 0.0901 1.0000 Uiso R .
H81 H -0.1143 0.3333 1.0132 0.1001 1.0000 Uiso R .
H91 H -0.0466 0.2803 0.8955 0.1110 1.0000 Uiso R .
H101 H 0.3757 0.4622 0.8599 0.1251 1.0000 Uiso R .
H102 H 0.3020 0.5094 0.9221 0.1251 1.0000 Uiso R .
H103 H 0.2601 0.5313 0.8456 0.1250 1.0000 Uiso R .
H131 H 0.2992 0.3842 0.7845 0.1231 1.0000 Uiso R .
H132 H 0.2116 0.3001 0.7952 0.1232 1.0000 Uiso R .
H141 H 0.0909 0.4533 0.7459 0.1251 1.0000 Uiso R .
H142 H 0.0125 0.3676 0.7530 0.1250 1.0000 Uiso R .
H151 H 0.2946 0.4112 0.6586 0.1811 1.0000 Uiso R .
H152 H 0.2001 0.3299 0.6638 0.1811 1.0000 Uiso R .
H161 H 0.0138 0.4465 0.6335 0.2561 1.0000 Uiso R .
H162 H 0.0957 0.3918 0.5780 0.2560 1.0000 Uiso R .
H171 H 0.2215 0.5363 0.6201 0.3710 1.0000 Uiso R .
H172 H 0.2147 0.5035 0.5481 0.3710 1.0000 Uiso R .
H1011 H -0.7000 1.1925 0.6312 0.1439 1.0000 Uiso R .
H1012 H -0.8083 1.1201 0.6751 0.1440 1.0000 Uiso R .
H1013 H -0.6441 1.1021 0.6351 0.1441 1.0000 Uiso R .
H1021 H -0.7028 1.1868 0.7526 0.0979 1.0000 Uiso R .
H1022 H -0.5392 1.1617 0.7156 0.0980 1.0000 Uiso R .
H1031 H -0.7683 1.0458 0.7967 0.0760 1.0000 Uiso R .
H1032 H -0.6059 1.0236 0.7564 0.0760 1.0000 Uiso R .
H1041 H -0.6592 1.1084 0.8747 0.0730 1.0000 Uiso R .
H1042 H -0.4968 1.0895 0.8315 0.0729 1.0000 Uiso R .
H1051 H -0.7091 0.9689 0.9167 0.0702 1.0000 Uiso R .
H1052 H -0.5499 0.9497 0.8688 0.0701 1.0000 Uiso R .
H1061 H -0.5724 1.0358 0.9853 0.0810 1.0000 Uiso R .
H1062 H -0.4210 1.0051 0.9410 0.0812 1.0000 Uiso R .
H1081 H -0.3707 0.8439 0.9695 0.0872 1.0000 Uiso R .
H1091 H -0.4512 0.7433 1.0774 0.0910 1.0000 Uiso R .
H1101 H -0.8361 0.9236 1.1426 0.1041 1.0000 Uiso R .
H1102 H -0.7223 0.9981 1.1137 0.1042 1.0000 Uiso R .
H1103 H -0.8227 0.9719 1.0636 0.1041 1.0000 Uiso R .
H1131 H -0.7971 0.8068 1.1902 0.0929 1.0000 Uiso R .
H1132 H -0.7021 0.7275 1.1801 0.0932 1.0000 Uiso R .
H1141 H -0.6069 0.8565 1.2391 0.0978 1.0000 Uiso R .
H1142 H -0.5119 0.7768 1.2283 0.0980 1.0000 Uiso R .
H1151 H -0.8089 0.7715 1.3178 0.1291 1.0000 Uiso R .
H1152 H -0.7037 0.6952 1.3101 0.1290 1.0000 Uiso R .
H1161 H -0.6381 0.8280 1.3744 0.1631 1.0000 Uiso R .
H1162 H -0.5354 0.7510 1.3664 0.1632 1.0000 Uiso R .
H1531 H -0.2362 1.1178 0.4887 0.3023 1.0000 Uiso R .
H1532 H -0.1453 1.1924 0.4395 0.3023 1.0000 Uiso R .
H1533 H -0.0628 1.1252 0.4826 0.3023 1.0000 Uiso R .
H521 H -0.5185 0.5250 1.4545 0.3519 1.0000 Uiso R .
H522 H -0.4633 0.5960 1.4859 0.3519 1.0000 Uiso R .
H523 H -0.4671 0.6076 1.4043 0.3519 1.0000 Uiso R .
H531 H -0.3242 0.4379 1.5003 0.3029 1.0000 Uiso R .
H532 H -0.2689 0.5092 1.5313 0.3029 1.0000 Uiso R .
H533 H -0.1544 0.4641 1.4806 0.3029 1.0000 Uiso R .
H1181 H -0.9451 0.7487 1.4954 0.3169 1.0000 Uiso R .
H1182 H -0.9077 0.7928 1.4154 0.3169 1.0000 Uiso R .
H1183 H -0.9511 0.7007 1.4338 0.3169 1.0000 Uiso R .
H1171 H -0.7001 0.7385 1.4834 0.1813 1.0000 Uiso R .
H1172 H -0.7214 0.6669 1.4445 0.1813 1.0000 Uiso R .
H781 H 0.7181 0.4569 0.7564 0.1315 1.0000 Uiso R .
H782 H 0.7362 0.4341 0.6803 0.1315 1.0000 Uiso R .
H791 H 0.7132 0.3134 0.7589 0.1422 1.0000 Uiso R .
H792 H 0.5595 0.3248 0.7349 0.1422 1.0000 Uiso R .
H1911 H -0.1050 1.0085 0.8594 0.0616 1.0000 Uiso R .
H1631 H -0.2829 0.8658 0.7756 0.0658 1.0000 Uiso R .
H631 H -0.3662 0.4560 1.1235 0.0684 1.0000 Uiso R .
H911 H -0.1828 0.2819 1.2138 0.0834 1.0000 Uiso R .
H811 H 0.6810 0.2738 0.8821 0.1450 1.0000 Uiso R .
H812 H 0.5462 0.2297 0.8651 0.1450 1.0000 Uiso R .
H181 H 0.0780 0.6192 0.5337 0.4004 1.0000 Uiso R .
H182 H -0.0505 0.5559 0.5721 0.4004 1.0000 Uiso R .
H183 H 0.0604 0.5411 0.5024 0.4004 1.0000 Uiso R .

loop_
_atom_site_aniso_label
_atom_site_aniso_U_11
_atom_site_aniso_U_22
_atom_site_aniso_U_33
_atom_site_aniso_U_23
_atom_site_aniso_U_13
_atom_site_aniso_U_12
C151 0.151(11) 0.139(14) 0.079(8) 0.050(8) -0.022(8) -0.087(11)
C152 0.127(9) 0.32(3) 0.26(2) 0.22(2) -0.018(15) 0.028(14)
C153 0.54(4) 0.145(16) 0.059(5) 0.034(7) -0.046(14) -0.158(19)
C154 0.103(7) 0.106(8) 0.073(5) 0.037(5) -0.029(6) -0.041(6)
C155 0.065(5) 0.067(4) 0.058(3) 0.013(3) -0.010(4) -0.016(4)
C156 0.052(4) 0.066(4) 0.049(3) 0.001(3) -0.007(3) -0.007(3)
C157 0.048(4) 0.051(3) 0.048(3) -0.003(2) -0.001(3) -0.001(3)
C158 0.042(3) 0.041(3) 0.051(3) 0.000(3) -0.004(3) 0.001(2)
C159 0.051(4) 0.038(3) 0.054(3) -0.001(2) -0.003(3) 0.002(3)
C160 0.059(5) 0.050(4) 0.062(3) 0.008(3) -0.009(4) -0.009(3)
O161 0.069(4) 0.087(5) 0.053(3) -0.015(3) -0.015(2) -0.011(3)
C162 0.051(4) 0.054(3) 0.044(3) -0.011(2) -0.003(2) 0.000(3)
N163 0.063(4) 0.045(3) 0.055(3) -0.011(2) -0.008(3) -0.005(3)
C164 0.071(4) 0.043(3) 0.071(4) -0.019(3) -0.008(3) 0.000(3)
C165 0.062(3) 0.032(3) 0.066(4) -0.013(2) -0.016(3) -0.004(2)
C166 0.064(4) 0.052(4) 0.071(4) -0.008(3) -0.023(3) 0.013(3)
C167 0.072(4) 0.048(5) 0.070(4) -0.001(3) -0.021(3) 0.011(3)
C168 0.058(4) 0.043(4) 0.067(4) -0.003(3) -0.020(2) -0.002(3)
C169 0.050(4) 0.041(4) 0.078(4) 0.000(3) -0.020(3) 0.000(3)
C170 0.061(4) 0.041(4) 0.076(4) -0.005(3) -0.016(3) -0.001(3)
O171 0.066(3) 0.057(4) 0.079(3) 0.007(3) -0.010(2) 0.006(3)
C172 0.077(5) 0.047(4) 0.073(4) -0.014(3) -0.011(4) -0.008(3)
C173 0.098(7) 0.060(5) 0.084(5) -0.004(4) 0.004(5) -0.010(5)
O174 0.083(4) 0.074(4) 0.065(3) -0.006(3) -0.007(3) -0.002(3)
C175 0.074(6) 0.084(6) 0.065(4) 0.000(4) -0.012(4) -0.008(4)
C176 0.066(4) 0.098(6) 0.063(5) -0.008(4) -0.004(4) 0.011(4)
O177 0.070(3) 0.060(3) 0.061(3) 0.001(2) -0.002(3) 0.010(3)
C178 0.086(4) 0.070(5) 0.065(5) -0.008(4) 0.006(4) 0.016(4)
C179 0.089(5) 0.064(6) 0.075(6) -0.018(4) 0.013(3) 0.004(4)
O180 0.099(4) 0.058(4) 0.061(3) -0.012(3) 0.007(3) -0.003(3)
C181 0.106(6) 0.073(7) 0.073(6) -0.022(5) 0.006(4) -0.011(5)
C182 0.109(7) 0.052(5) 0.078(5) -0.027(4) 0.009(5) -0.013(4)
O183 0.084(4) 0.046(3) 0.063(3) -0.011(2) -0.008(2) -0.005(3)
C184 0.068(4) 0.040(3) 0.060(4) -0.015(2) -0.014(3) -0.003(3)
C185 0.078(5) 0.035(3) 0.074(5) -0.019(3) -0.001(3) -0.002(3)
C186 0.064(5) 0.034(3) 0.082(5) -0.012(3) -0.001(3) 0.000(3)
C187 0.053(4) 0.041(3) 0.064(3) -0.018(2) -0.021(3) 0.004(3)
C188 0.063(4) 0.042(3) 0.065(4) -0.015(3) -0.022(3) 0.013(3)
C189 0.080(5) 0.040(3) 0.055(4) -0.008(3) -0.023(3) 0.009(3)
C190 0.053(4) 0.045(4) 0.069(3) -0.016(3) -0.018(2) 0.006(3)
N191 0.056(3) 0.039(3) 0.060(3) -0.012(2) -0.012(3) 0.002(3)
C192 0.047(4) 0.041(2) 0.060(3) -0.005(2) -0.003(3) -0.001(3)
O193 0.074(4) 0.043(2) 0.073(4) -0.005(2) -0.013(3) -0.008(3)
Cl201 0.174(5) 0.142(4) 0.167(5) 0.019(4) -0.068(4) -0.024(4)
Cl202 0.099(2) 0.108(3) 0.142(3) -0.009(2) -0.012(2) 0.002(2)
Cl203 0.172(5) 0.138(4) 0.136(4) -0.030(3) -0.005(3) -0.016(3)
C204 0.102(10) 0.128(9) 0.133(8) -0.017(6) -0.018(6) 0.004(8)
Cl211 0.157(5) 0.217(7) 0.165(5) -0.025(5) -0.030(4) 0.043(5)
Cl212 0.111(3) 0.187(6) 0.155(4) -0.066(4) -0.011(3) 0.014(3)
Cl213 0.194(6) 0.179(5) 0.165(5) -0.091(5) -0.001(4) -0.013(4)
C214 0.120(6) 0.159(8) 0.110(10) -0.062(8) -0.019(8) 0.015(9)
Cl221 0.311(10) 0.116(3) 0.134(4) -0.040(3) -0.100(5) -0.010(5)
Cl222 0.114(2) 0.102(3) 0.102(2) -0.0115(17) -0.0208(19) -0.0144(19)
Cl223 0.150(3) 0.094(2) 0.110(3) -0.0045(19) -0.029(2) -0.002(2)
C224 0.128(10) 0.088(4) 0.093(6) -0.020(5) -0.030(5) 0.000(7)
C51 0.60(5) 0.27(3) 0.118(15) -0.113(16) -0.09(2) -0.06(3)
C52 0.40(3) 0.38(4) 0.14(2) -0.14(3) -0.05(2) 0.26(3)
C53 0.55(4) 0.22(2) 0.071(8) -0.066(10) -0.108(18) 0.22(3)
C54 0.33(2) 0.129(11) 0.072(7) -0.052(7) -0.058(11) 0.128(13)
C55 0.217(14) 0.080(7) 0.054(4) -0.022(4) -0.032(6) 0.081(8)
C56 0.111(8) 0.054(5) 0.068(4) -0.017(4) -0.020(5) 0.036(5)
C57 0.065(4) 0.034(3) 0.057(3) -0.001(2) -0.005(3) 0.005(3)
C58 0.058(4) 0.034(3) 0.053(3) 0.000(3) -0.003(3) 0.004(3)
C59 0.095(6) 0.042(4) 0.045(3) 0.000(3) -0.003(3) 0.021(4)
C60 0.164(12) 0.071(6) 0.056(5) -0.017(4) -0.030(6) 0.060(7)
O61 0.073(4) 0.036(2) 0.072(4) -0.003(2) -0.014(3) 0.007(2)
C62 0.055(4) 0.037(3) 0.064(4) -0.004(2) -0.009(3) 0.006(3)
N63 0.062(4) 0.034(3) 0.078(3) -0.007(2) -0.022(3) 0.009(3)
C64 0.061(4) 0.046(5) 0.082(3) -0.005(3) -0.027(2) 0.000(3)
C65 0.062(4) 0.034(3) 0.080(3) -0.006(3) -0.028(3) 0.008(3)
C66 0.065(4) 0.033(3) 0.076(4) -0.011(3) -0.019(3) 0.008(3)
C67 0.073(5) 0.031(3) 0.075(4) -0.010(3) -0.017(3) 0.010(3)
C68 0.079(5) 0.045(4) 0.066(4) -0.015(3) -0.024(3) 0.005(3)
C69 0.077(5) 0.043(4) 0.087(5) -0.019(4) -0.031(3) 0.007(3)
C70 0.068(5) 0.041(4) 0.093(5) -0.018(3) -0.031(3) -0.002(3)
O71 0.097(4) 0.044(3) 0.068(3) -0.014(3) -0.016(2) 0.010(3)
C72 0.109(6) 0.038(4) 0.074(5) -0.013(4) -0.004(4) 0.008(3)
C73 0.122(7) 0.071(7) 0.070(5) -0.013(5) -0.001(4) 0.006(4)
O74 0.104(5) 0.069(4) 0.066(4) -0.021(3) 0.005(3) 0.000(3)
C75 0.111(6) 0.073(5) 0.060(5) -0.026(4) 0.007(4) -0.014(4)
C76 0.090(5) 0.101(4) 0.095(7) -0.055(6) -0.002(5) -0.012(4)
O77 0.086(4) 0.096(4) 0.083(5) -0.034(4) -0.017(4) 0.010(3)
C78 0.093(7) 0.149(8) 0.100(8) -0.051(6) -0.026(6) 0.031(6)
C79 0.121(10) 0.148(8) 0.084(5) -0.025(6) -0.021(6) 0.065(8)
O80 0.188(12) 0.184(11) 0.080(4) -0.013(5) -0.015(6) 0.107(10)
C81 0.141(11) 0.073(8) 0.109(7) -0.005(5) 0.031(7) 0.009(7)
C82 0.091(6) 0.059(6) 0.096(5) -0.019(5) -0.001(5) -0.001(4)
O83 0.066(3) 0.072(4) 0.087(4) -0.033(3) -0.012(2) 0.006(3)
C84 0.054(4) 0.051(4) 0.078(4) -0.024(3) -0.023(2) 0.012(3)
C85 0.071(5) 0.057(5) 0.090(5) -0.026(5) -0.018(3) -0.003(3)
C86 0.070(5) 0.049(5) 0.090(5) -0.014(4) -0.018(3) 0.002(4)
C87 0.071(4) 0.036(4) 0.082(4) -0.011(3) -0.016(3) 0.020(3)
C88 0.080(4) 0.048(5) 0.080(4) -0.029(4) -0.020(3) 0.014(3)
C89 0.060(4) 0.059(5) 0.095(5) -0.041(5) -0.015(3) 0.006(3)
C90 0.083(5) 0.040(4) 0.087(5) -0.010(4) -0.009(4) 0.017(4)
N91 0.083(5) 0.039(3) 0.076(4) -0.006(3) 0.000(3) 0.015(3)
C92 0.081(5) 0.046(4) 0.045(4) 0.004(2) 0.007(3) 0.021(3)
O93 0.111(5) 0.071(5) 0.058(4) -0.005(3) -0.013(3) 0.045(4)
C1 0.22(2) 0.095(11) 0.089(8) -0.007(7) -0.064(11) -0.015(12)
C2 0.158(12) 0.060(6) 0.087(7) 0.001(4) -0.041(7) -0.018(7)
C3 0.087(6) 0.060(5) 0.059(4) 0.006(3) -0.006(4) -0.003(5)
C4 0.062(5) 0.057(5) 0.066(4) 0.004(3) -0.003(3) -0.001(4)
C5 0.065(5) 0.058(5) 0.071(5) 0.001(3) -0.013(4) 0.010(4)
C6 0.076(6) 0.064(5) 0.080(5) -0.007(4) -0.022(4) 0.021(4)
N7 0.071(4) 0.054(4) 0.081(4) -0.001(3) -0.022(3) 0.008(3)
C8 0.085(6) 0.046(5) 0.105(6) 0.003(4) -0.019(4) 0.005(3)
C9 0.114(7) 0.042(5) 0.119(7) -0.009(4) -0.025(5) 0.004(4)
C10 0.080(6) 0.084(7) 0.079(6) -0.009(5) -0.016(4) -0.004(4)
C11 0.075(5) 0.059(5) 0.078(4) -0.004(3) -0.023(3) 0.011(3)
N12 0.093(5) 0.052(4) 0.095(4) -0.012(3) -0.025(3) 0.017(3)
C13 0.122(9) 0.086(8) 0.103(5) -0.031(5) -0.025(4) 0.021(7)
C14 0.139(11) 0.079(8) 0.091(5) -0.017(6) -0.022(6) 0.016(8)
C15 0.163(15) 0.191(17) 0.098(6) -0.053(9) -0.013(8) -0.021(14)
C16 0.23(2) 0.26(2) 0.088(7) -0.017(14) -0.026(12) -0.02(2)
C17 0.33(4) 0.25(3) 0.18(3) 0.04(2) -0.01(3) -0.02(3)
C18 0.42(6) 0.34(5) 0.19(4) 0.05(4) -0.02(4) 0.06(5)
C101 0.081(7) 0.107(10) 0.081(6) -0.004(5) -0.026(5) 0.012(7)
C102 0.092(7) 0.064(5) 0.082(5) -0.011(4) -0.025(5) 0.015(5)
C103 0.056(4) 0.063(5) 0.066(4) -0.016(3) -0.009(3) 0.005(4)
C104 0.059(4) 0.056(4) 0.060(4) -0.020(3) -0.003(3) 0.005(4)
C105 0.056(4) 0.056(4) 0.061(4) -0.017(3) -0.006(3) -0.005(4)
C106 0.066(5) 0.063(4) 0.069(4) -0.009(3) -0.016(3) -0.012(4)
N107 0.060(4) 0.053(3) 0.066(3) -0.018(2) -0.013(2) -0.002(2)
C108 0.062(5) 0.066(4) 0.084(5) -0.028(3) -0.009(3) 0.006(3)
C109 0.077(5) 0.039(4) 0.112(6) -0.023(3) -0.003(4) 0.002(3)
C110 0.068(5) 0.054(5) 0.079(6) -0.017(4) -0.013(4) 0.010(3)
C111 0.060(4) 0.047(3) 0.066(4) -0.015(2) -0.010(3) 0.001(3)
N112 0.064(4) 0.044(3) 0.081(3) -0.014(2) -0.013(3) -0.001(3)
C113 0.074(5) 0.053(5) 0.094(4) -0.001(4) -0.007(3) -0.001(4)
C114 0.109(8) 0.044(5) 0.082(4) 0.002(4) -0.017(4) 0.012(5)
C115 0.127(10) 0.077(8) 0.089(4) 0.000(6) 0.010(6) 0.026(7)
C116 0.170(12) 0.143(14) 0.079(5) -0.008(7) -0.011(7) 0.063(11)
C117 0.153(13) 0.188(19) 0.091(5) -0.003(10) 0.007(9) 0.074(14)
C118 0.117(12) 0.29(5) 0.40(5) -0.04(4) -0.018(19) 0.00(2)
Cl1 0.0613(10) 0.0273(8) 0.0596(10) -0.0060(7) -0.0211(8) 0.0119(7)
Cl2 0.0811(13) 0.0296(9) 0.1025(16) -0.0225(9) -0.0386(12) 0.0017(8)

loop_
_atom_type_symbol
_atom_type_scat_dispersion_real
_atom_type_scat_dispersion_imag
_atom_type_scat_Cromer_Mann_a1
_atom_type_scat_Cromer_Mann_b1
_atom_type_scat_Cromer_Mann_a2
_atom_type_scat_Cromer_Mann_b2
_atom_type_scat_Cromer_Mann_a3
_atom_type_scat_Cromer_Mann_b3
_atom_type_scat_Cromer_Mann_a4
_atom_type_scat_Cromer_Mann_b4
_atom_type_scat_Cromer_Mann_c
_atom_type_scat_source
C 0.0181 0.0091 2.3100 20.8439 1.0200 10.2075 1.5886 0.5687 0.8650 51.6512 0.2156 'International Tables Vol C 4.2.6.8 and 6.1.1.4'
H 0.0000 0.0000 0.4930 10.5109 0.3229 26.1257 0.1402 3.1424 0.0408 57.7998 0.0030 'International Tables Vol C 4.2.6.8 and 6.1.1.4'
N 0.0311 0.0180 12.2126 0.0057 3.1322 9.8933 2.0125 28.9975 1.1663 0.5826 -11.5290 'International Tables Vol C 4.2.6.8 and 6.1.1.4'
O 0.0492 0.0322 3.0485 13.2771 2.2868 5.7011 1.5463 0.3239 0.8670 32.9089 0.2508 'International Tables Vol C 4.2.6.8 and 6.1.1.4'
Cl 0.3639 0.7018 11.4604 0.0104 7.1964 1.1662 6.2556 18.5194 1.6455 47.7784 -9.5574 'International Tables Vol C 4.2.6.8 and 6.1.1.4'

loop_
_geom_angle_atom_site_label_1
_geom_angle_atom_site_label_2
_geom_angle_atom_site_label_3
_geom_angle
_geom_angle_publ_flag
C154 C151 H1511 109.2 no
C154 C151 H1512 108.8 no
H1511 C151 H1512 109.5 no
C154 C151 H1513 109.8 no
H1511 C151 H1513 109.9 no
H1512 C151 H1513 109.7 no
C154 C152 H1521 109.9 no
C154 C152 H1522 108.1 no
H1521 C152 H1522 110.3 no
C154 C152 H1523 107.9 no
H1521 C152 H1523 110.3 no
H1522 C152 H1523 110.2 no
C154 C153 H1531 108.6 no
C154 C153 H1532 110.2 no
H1531 C153 H1532 109.5 no
C154 C153 H1533 109.6 no
H1531 C153 H1533 109.5 no
H1532 C153 H1533 109.5 no
C153 C154 C152 109.2(9) yes
C153 C154 C151 108.0(8) yes
C152 C154 C151 108.1(8) yes
C153 C154 C155 111.0(10) yes
C152 C154 C155 108.8(10) yes
C151 C154 C155 111.6(8) yes
C154 C155 C156 119.9(9) yes
C154 C155 C160 122.7(9) yes
C156 C155 C160 117.3(8) yes
C155 C156 C157 120.0(9) yes
C155 C156 H1561 119.6 no
C157 C156 H1561 120.4 no
C156 C157 C158 121.3(8) yes
C156 C157 C162 116.2(8) yes
C158 C157 C162 122.5(7) yes
C157 C158 C159 119.5(7) yes
C157 C158 H1581 120.2 no
C159 C158 H1581 120.3 no
C158 C159 C160 120.2(8) yes
C158 C159 C192 122.2(7) yes
C160 C159 C192 117.6(8) yes
C159 C160 C155 121.6(9) yes
C159 C160 H1601 119.2 no
C155 C160 H1601 119.2 no
C157 C162 O161 121.5(8) yes
C157 C162 N163 116.6(7) yes
O161 C162 N163 121.9(8) yes
C162 N163 C164 123.5(8) yes
C162 N163 H1631 128.4 no
C164 N163 H1631 108.1 no
N163 C164 C165 111.9(7) yes
N163 C164 H1641 108.5 no
C165 C164 H1641 108.8 no
N163 C164 H1642 109.0 no
C165 C164 H1642 109.1 no
H1641 C164 H1642 109.4 no
C164 C165 C166 120.9(8) yes
C164 C165 C170 121.2(8) yes
C166 C165 C170 117.9(9) yes
C165 C166 C167 120.0(9) yes
C165 C166 H1661 120.0 no
C167 C166 H1661 120.0 no
C166 C167 C168 121.8(9) yes
C166 C167 H1671 119.8 no
C168 C167 H1671 118.4 no
C167 C168 C169 118.7(9) yes
C167 C168 O171 117.4(8) yes
C169 C168 O171 123.9(8) yes
C168 C169 C170 119.2(8) yes
C168 C169 H1691 120.1 no
C170 C169 H1691 120.6 no
C165 C170 C169 122.2(9) yes
C165 C170 H1701 118.4 no
C169 C170 H1701 119.4 no
C168 O171 C172 118.3(7) yes
O171 C172 C173 106.4(9) yes
O171 C172 H1721 109.5 no
C173 C172 H1721 108.7 no
O171 C172 H1722 111.4 no
C173 C172 H1722 111.0 no
H1721 C172 H1722 109.7 no
C172 C173 O174 108.6(9) yes
C172 C173 H1731 111.0 no
O174 C173 H1731 109.8 no
C172 C173 H1732 108.1 no
O174 C173 H1732 110.5 no
H1731 C173 H1732 108.9 no
C173 O174 C175 110.7(9) yes
O174 C175 C176 108.8(10) yes
O174 C175 H1751 109.8 no
C176 C175 H1751 109.9 no
O174 C175 H1752 110.2 no
C176 C175 H1752 109.1 no
H1751 C175 H1752 109.0 no
C175 C176 O177 110.7(9) yes
C175 C176 H1761 109.2 no
O177 C176 H1761 109.2 no
C175 C176 H1762 109.3 no
O177 C176 H1762 108.6 no
H1761 C176 H1762 109.9 no
C176 O177 C178 110.5(9) yes
O177 C178 C179 112.3(9) yes
O177 C178 H1781 108.6 no
C179 C178 H1781 109.1 no
O177 C178 H1782 108.7 no
C179 C178 H1782 108.9 no
H1781 C178 H1782 109.1 no
C178 C179 O180 110.8(10) yes
C178 C179 H1791 110.3 no
O180 C179 H1791 109.9 no
C178 C179 H1792 107.9 no
O180 C179 H1792 108.5 no
H1791 C179 H1792 109.4 no
C179 O180 C181 112.8(9) yes
O180 C181 C182 109.5(11) yes
O180 C181 H1811 110.3 no
C182 C181 H1811 111.0 no
O180 C181 H1812 108.4 no
C182 C181 H1812 108.3 no
H1811 C181 H1812 109.1 no
C181 C182 O183 108.8(10) yes
C181 C182 H1821 110.6 no
O183 C182 H1821 110.0 no
C181 C182 H1822 107.7 no
O183 C182 H1822 110.0 no
H1821 C182 H1822 109.8 no
C182 O183 C184 116.0(7) yes
O183 C184 C185 125.2(8) yes
O183 C184 C189 113.8(8) yes
C185 C184 C189 121.0(9) yes
C184 C185 C186 119.4(8) yes
C184 C185 H1851 120.6 no
C186 C185 H1851 120.1 no
C185 C186 C187 123.1(9) yes
C185 C186 H1861 118.9 no
C187 C186 H1861 118.0 no
C186 C187 C188 116.0(8) yes
C186 C187 C190 122.4(8) yes
C188 C187 C190 121.4(7) yes
C187 C188 C189 121.4(8) yes
C187 C188 H1881 119.7 no
C189 C188 H1881 118.8 no
C188 C189 C184 118.9(8) yes
C188 C189 H1891 119.9 no
C184 C189 H1891 121.2 no
C187 C190 N191 113.5(7) yes
C187 C190 H1901 108.6 no
N191 C190 H1901 110.0 no
C187 C190 H1902 107.6 no
N191 C190 H1902 108.0 no
H1901 C190 H1902 109.0 no
C190 N191 C192 122.0(7) yes
C190 N191 H1911 107.5 no
C192 N191 H1911 130.2 no
C159 C192 N191 115.1(7) yes
C159 C192 O193 122.5(8) yes
N191 C192 O193 122.4(8) yes
Cl202 C204 Cl203 107.0(12) yes
Cl202 C204 Cl201 111.0(11) yes
Cl203 C204 Cl201 111.1(14) yes
Cl202 C204 H2041 108.7 no
Cl203 C204 H2041 109.2 no
Cl201 C204 H2041 109.7 no
Cl213 C214 Cl211 109.6(12) yes
Cl213 C214 Cl212 110.6(12) yes
Cl211 C214 Cl212 112.9(15) yes
Cl213 C214 H2141 107.9 no
Cl211 C214 H2141 108.0 no
Cl212 C214 H2141 107.7 no
Cl222 C224 Cl221 111.1(5) yes
Cl222 C224 Cl223 110.3(5) yes
Cl221 C224 Cl223 108.4(5) yes
Cl222 C224 H2241 107.5 no
Cl221 C224 H2241 110.0 no
Cl223 C224 H2241 109.6 no
C54 C51 H511 107.0 no
C54 C51 H512 108.8 no
H511 C51 H512 110.5 no
C54 C51 H513 109.4 no
H511 C51 H513 110.4 no
H512 C51 H513 110.7 no
C54 C52 H521 110.7 no
C54 C52 H522 110.0 no
H521 C52 H522 109.5 no
C54 C52 H523 107.8 no
H521 C52 H523 109.5 no
H522 C52 H523 109.5 no
C54 C53 H531 108.4 no
C54 C53 H532 109.0 no
H531 C53 H532 109.5 no
C54 C53 H533 111.0 no
H531 C53 H533 109.5 no
H532 C53 H533 109.5 no
C52 C54 C51 109.9(9) yes
C52 C54 C53 109.0(9) yes
C51 C54 C53 108.9(9) yes
C52 C54 C55 113.1(15) yes
C51 C54 C55 104.1(15) yes
C53 C54 C55 111.7(11) yes
C54 C55 C56 118.8(10) yes
C54 C55 C60 121.5(11) yes
C56 C55 C60 119.3(11) yes
C55 C56 C57 120.9(9) yes
C55 C56 H561 119.2 no
C57 C56 H561 119.9 no
C56 C57 C58 120.5(9) yes
C56 C57 C62 118.6(8) yes
C58 C57 C62 120.8(8) yes
C57 C58 C59 119.4(8) yes
C57 C58 H581 120.7 no
C59 C58 H581 119.9 no
C58 C59 C60 120.1(9) yes
C58 C59 C92 122.3(9) yes
C60 C59 C92 117.5(9) yes
C59 C60 C55 119.5(11) yes
C59 C60 H601 119.9 no
C55 C60 H601 120.6 no
C57 C62 O61 120.4(9) yes
C57 C62 N63 116.0(7) yes
O61 C62 N63 123.5(8) yes
C62 N63 C64 122.5(7) yes
C62 N63 H631 130.7 no
C64 N63 H631 106.6 no
N63 C64 C65 114.1(8) yes
N63 C64 H641 107.9 no
C65 C64 H641 109.1 no
N63 C64 H642 108.4 no
C65 C64 H642 108.1 no
H641 C64 H642 109.2 no
C64 C65 C66 123.2(9) yes
C64 C65 C70 120.3(8) yes
C66 C65 C70 116.5(9) yes
C65 C66 C67 123.5(9) yes
C65 C66 H661 118.1 no
C67 C66 H661 118.4 no
C66 C67 C68 119.1(9) yes
C66 C67 H671 120.4 no
C68 C67 H671 120.5 no
C67 C68 C69 119.2(10) yes
C67 C68 O71 124.6(9) yes
C69 C68 O71 116.1(9) yes
C68 C69 C70 120.7(9) yes
C68 C69 H691 119.8 no
C70 C69 H691 119.5 no
C65 C70 C69 120.8(8) yes
C65 C70 H701 119.7 no
C69 C70 H701 119.5 no
C68 O71 C72 116.8(7) yes
O71 C72 C73 109.2(9) yes
O71 C72 H721 108.1 no
C73 C72 H721 110.3 no
O71 C72 H722 109.6 no
C73 C72 H722 110.0 no
H721 C72 H722 109.7 no
C72 C73 O74 108.4(10) yes
C72 C73 H731 111.5 no
O74 C73 H731 109.2 no
C72 C73 H732 108.3 no
O74 C73 H732 109.8 no
H731 C73 H732 109.6 no
C73 O74 C75 112.3(10) yes
O74 C75 C76 108.7(10) yes
O74 C75 H751 110.1 no
C76 C75 H751 109.9 no
O74 C75 H752 110.4 no
C76 C75 H752 108.4 no
H751 C75 H752 109.3 no
C75 C76 O77 111.8(11) yes
C75 C76 H761 109.6 no
O77 C76 H761 107.8 no
C75 C76 H762 109.6 no
O77 C76 H762 108.7 no
H761 C76 H762 109.3 no
C76 O77 C78 109.1(11) yes
O77 C78 C79 109.5(12) yes
O77 C78 H781 109.8 no
C79 C78 H781 109.2 no
O77 C78 H782 109.3 no
C79 C78 H782 109.6 no
H781 C78 H782 109.5 no
C78 C79 O80 107.1(15) yes
C78 C79 H791 110.0 no
O80 C79 H791 110.8 no
C78 C79 H792 109.2 no
O80 C79 H792 110.3 no
H791 C79 H792 109.5 no
C79 O80 C81 113.9(12) yes
O80 C81 C82 108.5(12) yes
O80 C81 H811 109.6 no
C82 C81 H811 112.2 no
O80 C81 H812 108.4 no
C82 C81 H812 108.6 no
H811 C81 H812 109.5 no
C81 C82 O83 111.5(12) yes
C81 C82 H821 105.3 no
O83 C82 H821 108.4 no
C81 C82 H822 112.2 no
O83 C82 H822 109.7 no
H821 C82 H822 109.6 no
C82 O83 C84 118.4(8) yes
O83 C84 C85 114.6(8) yes
O83 C84 C89 123.8(9) yes
C85 C84 C89 121.5(10) yes
C84 C85 C86 119.0(10) yes
C84 C85 H851 120.6 no
C86 C85 H851 120.4 no
C85 C86 C87 121.2(10) yes
C85 C86 H861 119.3 no
C87 C86 H861 119.4 no
C86 C87 C88 118.5(10) yes
C86 C87 C90 122.0(10) yes
C88 C87 C90 119.5(10) yes
C87 C88 C89 121.2(9) yes
C87 C88 H881 119.3 no
C89 C88 H881 119.5 no
C88 C89 C84 118.3(9) yes
C88 C89 H891 120.5 no
C84 C89 H891 121.2 no
C87 C90 N91 112.7(8) yes
C87 C90 H901 109.0 no
N91 C90 H901 107.5 no
C87 C90 H902 109.0 no
N91 C90 H902 109.3 no
H901 C90 H902 109.2 no
C90 N91 C92 121.3(10) yes
C90 N91 H911 109.2 no
C92 N91 H911 129.3 no
C59 C92 N91 115.3(9) yes
C59 C92 O93 118.3(10) yes
N91 C92 O93 126.4(8) yes
C2 C1 H11 108.4 no
C2 C1 H12 109.6 no
H11 C1 H12 109.7 no
C2 C1 H13 109.7 no
H11 C1 H13 109.7 no
H12 C1 H13 109.6 no
C1 C2 C3 111.1(7) yes
C1 C2 H21 107.8 no
C3 C2 H21 109.5 no
C1 C2 H22 109.7 no
C3 C2 H22 109.0 no
H21 C2 H22 109.7 no
C2 C3 C4 110.0(6) yes
C2 C3 H31 109.1 no
C4 C3 H31 109.1 no
C2 C3 H32 110.0 no
C4 C3 H32 110.0 no
H31 C3 H32 108.6 no
C3 C4 C5 110.5(5) yes
C3 C4 H41 110.6 no
C5 C4 H41 109.5 no
C3 C4 H42 108.9 no
C5 C4 H42 108.5 no
H41 C4 H42 108.9 no
C4 C5 C6 111.3(6) yes
C4 C5 H51 108.8 no
C6 C5 H51 109.0 no
C4 C5 H52 109.3 no
C6 C5 H52 109.2 no
H51 C5 H52 109.3 no
C5 C6 N7 113.3(7) yes
C5 C6 H61 107.6 no
N7 C6 H61 108.1 no
C5 C6 H62 108.9 no
N7 C6 H62 110.2 no
H61 C6 H62 108.7 no
C6 N7 C8 123.8(10) yes
C6 N7 C11 126.0(10) yes
C8 N7 C11 110.2(11) yes
N7 C8 C9 106.0(11) yes
N7 C8 H81 126.0 no
C9 C8 H81 128.0 no
C8 C9 N12 104.3(12) yes
C8 C9 H91 127.3 no
N12 C9 H91 128.4 no
C11 C10 H101 108.3 no
C11 C10 H102 108.6 no
H101 C10 H102 109.6 no
C11 C10 H103 110.7 no
H101 C10 H103 109.7 no
H102 C10 H103 109.8 no
C10 C11 N7 125.0(11) yes
C10 C11 N12 125.4(11) yes
N7 C11 N12 109.6(11) yes
C9 N12 C11 109.8(11) yes
C9 N12 C13 120.3(13) yes
C11 N12 C13 129.5(13) yes
N12 C13 C14 111.3(10) yes
N12 C13 H131 107.4 no
C14 C13 H131 108.5 no
N12 C13 H132 109.9 no
C14 C13 H132 110.5 no
H131 C13 H132 109.1 no
C13 C14 C15 108.2(8) yes
C13 C14 H141 110.9 no
C15 C14 H141 111.8 no
C13 C14 H142 107.9 no
C15 C14 H142 108.8 no
H141 C14 H142 109.1 no
C14 C15 C16 110.8(8) yes
C14 C15 H151 109.1 no
C16 C15 H151 109.4 no
C14 C15 H152 110.0 no
C16 C15 H152 107.6 no
H151 C15 H152 109.9 no
C15 C16 C17 108.9(9) yes
C15 C16 H161 108.6 no
C17 C16 H161 85.2 no
C15 C16 H162 110.8 no
C17 C16 H162 129.8 no
H161 C16 H162 109.4 no
C16 C17 C18 108.7(9) yes
C16 C17 H171 115.2 no
C18 C17 H171 134.1 no
C16 C17 H172 82.8 no
C18 C17 H172 88.1 no
H171 C17 H172 109.5 no
C17 C18 H181 109.4 no
C17 C18 H182 109.1 no
H181 C18 H182 109.5 no
C17 C18 H183 109.9 no
H181 C18 H183 109.5 no
H182 C18 H183 109.5 no
C102 C101 H1011 109.7 no
C102 C101 H1012 109.0 no
H1011 C101 H1012 109.3 no
C102 C101 H1013 109.4 no
H1011 C101 H1013 110.0 no
H1012 C101 H1013 109.4 no
C101 C102 C103 111.3(6) yes
C101 C102 H1021 108.5 no
C103 C102 H1021 109.8 no
C101 C102 H1022 109.3 no
C103 C102 H1022 108.4 no
H1021 C102 H1022 109.6 no
C102 C103 C104 110.8(5) yes
C102 C103 H1031 111.2 no
C104 C103 H1031 108.8 no
C102 C103 H1032 108.1 no
C104 C103 H1032 108.9 no
H1031 C103 H1032 109.1 no
C103 C104 C105 111.7(5) yes
C103 C104 H1041 109.8 no
C105 C104 H1041 109.6 no
C103 C104 H1042 106.9 no
C105 C104 H1042 109.0 no
H1041 C104 H1042 109.8 no
C104 C105 C106 111.6(5) yes
C104 C105 H1051 109.6 no
C106 C105 H1051 109.6 no
C104 C105 H1052 107.4 no
C106 C105 H1052 108.8 no
H1051 C105 H1052 109.8 no
C105 C106 N107 111.8(7) yes
C105 C106 H1061 109.3 no
N107 C106 H1061 109.7 no
C105 C106 H1062 108.5 no
N107 C106 H1062 108.5 no
H1061 C106 H1062 108.9 no
C106 N107 C108 126.1(8) yes
C106 N107 C111 124.0(8) yes
C108 N107 C111 109.8(9) yes
N107 C108 C109 107.6(9) yes
N107 C108 H1081 126.1 no
C109 C108 H1081 126.2 no
C108 C109 N112 107.3(9) yes
C108 C109 H1091 126.3 no
N112 C109 H1091 126.4 no
C111 C110 H1101 109.3 no
C111 C110 H1102 108.5 no
H1101 C110 H1102 109.3 no
C111 C110 H1103 110.7 no
H1101 C110 H1103 109.2 no
H1102 C110 H1103 109.8 no
C110 C111 N107 126.5(9) yes
C110 C111 N112 126.2(9) yes
N107 C111 N112 107.2(8) yes
C109 N112 C111 108.0(9) yes
C109 N112 C113 124.7(9) yes
C111 N112 C113 127.2(9) yes
N112 C113 C114 112.3(8) yes
N112 C113 H1131 108.7 no
C114 C113 H1131 109.1 no
N112 C113 H1132 108.7 no
C114 C113 H1132 108.4 no
H1131 C113 H1132 109.5 no
C113 C114 C115 107.4(6) yes
C113 C114 H1141 109.7 no
C115 C114 H1141 110.4 no
C113 C114 H1142 109.4 no
C115 C114 H1142 110.2 no
H1141 C114 H1142 109.7 no
C114 C115 C116 111.0(7) yes
C114 C115 H1151 110.2 no
C116 C115 H1151 107.8 no
C114 C115 H1152 109.7 no
C116 C115 H1152 109.0 no
H1151 C115 H1152 109.2 no
C115 C116 C117 108.9(8) yes
C115 C116 H1161 110.8 no
C117 C116 H1161 109.9 no
C115 C116 H1162 108.1 no
C117 C116 H1162 109.6 no
H1161 C116 H1162 109.5 no
C116 C117 C118 109.5(9) yes
C116 C117 H1171 109.7 no
C118 C117 H1171 110.5 no
C116 C117 H1172 109.3 no
C118 C117 H1172 108.4 no
H1171 C117 H1172 109.5 no
C117 C118 H1181 108.6 no
C117 C118 H1182 109.1 no
H1181 C118 H1182 109.5 no
C117 C118 H1183 110.6 no
H1181 C118 H1183 109.5 no
H1182 C118 H1183 109.5 no

loop_
_geom_bond_atom_site_label_1
_geom_bond_atom_site_label_2
_geom_bond_distance
_geom_bond_publ_flag
C151 C154 1.500(9) yes
C151 H1511 0.966 no
C151 H1512 0.959 no
C151 H1513 0.958 no
C152 C154 1.512(9) yes
C152 H1521 0.971 no
C152 H1522 0.972 no
C152 H1523 0.972 no
C153 C154 1.516(9) yes
C153 H1531 0.950 no
C153 H1532 0.950 no
C153 H1533 0.950 no
C154 C155 1.514(13) yes
C155 C156 1.411(15) yes
C155 C160 1.377(15) yes
C156 C157 1.405(13) yes
C156 H1561 0.927 no
C157 C158 1.347(13) yes
C157 C162 1.511(12) yes
C158 C159 1.378(12) yes
C158 H1581 0.934 no
C159 C160 1.395(13) yes
C159 C192 1.514(13) yes
C160 H1601 0.929 no
O161 C162 1.243(11) yes
C162 N163 1.327(12) yes
N163 C164 1.473(12) yes
N163 H1631 0.900 no
C164 C165 1.500(13) yes
C164 H1641 0.974 no
C164 H1642 0.963 no
C165 C166 1.373(14) yes
C165 C170 1.411(14) yes
C166 C167 1.392(15) yes
C166 H1661 0.934 no
C167 C168 1.390(14) yes
C167 H1671 0.934 no
C168 C169 1.389(13) yes
C168 O171 1.370(12) yes
C169 C170 1.379(14) yes
C169 H1691 0.932 no
C170 H1701 0.933 no
O171 C172 1.386(13) yes
C172 C173 1.527(16) yes
C172 H1721 0.974 no
C172 H1722 0.971 no
C173 O174 1.388(16) yes
C173 H1731 0.970 no
C173 H1732 0.966 no
O174 C175 1.397(13) yes
C175 C176 1.504(19) yes
C175 H1751 0.968 no
C175 H1752 0.970 no
C176 O177 1.419(15) yes
C176 H1761 0.971 no
C176 H1762 0.961 no
O177 C178 1.413(15) yes
C178 C179 1.49(2) yes
C178 H1781 0.972 no
C178 H1782 0.971 no
C179 O180 1.425(14) yes
C179 H1791 0.969 no
C179 H1792 0.969 no
O180 C181 1.375(17) yes
C181 C182 1.508(16) yes
C181 H1811 0.970 no
C181 H1812 0.973 no
C182 O183 1.423(14) yes
C182 H1821 0.972 no
C182 H1822 0.974 no
O183 C184 1.384(12) yes
C184 C185 1.380(14) yes
C184 C189 1.389(13) yes
C185 C186 1.364(14) yes
C185 H1851 0.929 no
C186 C187 1.414(13) yes
C186 H1861 0.930 no
C187 C188 1.409(13) yes
C187 C190 1.490(13) yes
C188 C189 1.407(14) yes
C188 H1881 0.931 no
C189 H1891 0.925 no
C190 N191 1.465(12) yes
C190 H1901 0.960 no
C190 H1902 0.969 no
N191 C192 1.366(12) yes
N191 H1911 0.900 no
C192 O193 1.252(12) yes
Cl201 C204 1.66(2) yes
Cl202 C204 1.81(2) yes
Cl203 C204 1.74(2) yes
C204 H2041 0.987 no
Cl211 C214 1.73(3) yes
Cl212 C214 1.72(2) yes
Cl213 C214 1.78(2) yes
C214 H2141 0.982 no
Cl221 C224 1.757(7) yes
Cl222 C224 1.758(7) yes
Cl223 C224 1.749(8) yes
C224 H2241 0.978 no
C51 C54 1.519(9) yes
C51 H511 0.999 no
C51 H512 0.991 no
C51 H513 0.992 no
C52 C54 1.519(9) yes
C52 H521 0.950 no
C52 H522 0.950 no
C52 H523 0.950 no
C53 C54 1.511(9) yes
C53 H531 0.950 no
C53 H532 0.950 no
C53 H533 0.950 no
C54 C55 1.546(16) yes
C55 C56 1.404(18) yes
C55 C60 1.391(17) yes
C56 C57 1.364(15) yes
C56 H561 0.926 no
C57 C58 1.405(12) yes
C57 C62 1.513(13) yes
C58 C59 1.385(14) yes
C58 H581 0.927 no
C59 C60 1.417(16) yes
C59 C92 1.512(13) yes
C60 H601 0.934 no
O61 C62 1.253(11) yes
C62 N63 1.348(13) yes
N63 C64 1.440(13) yes
N63 H631 0.900 no
C64 C65 1.517(15) yes
C64 H641 0.970 no
C64 H642 0.973 no
C65 C66 1.364(13) yes
C65 C70 1.409(15) yes
C66 C67 1.386(14) yes
C66 H661 0.931 no
C67 C68 1.376(14) yes
C67 H671 0.934 no
C68 C69 1.381(15) yes
C68 O71 1.354(13) yes
C69 C70 1.383(16) yes
C69 H691 0.928 no
C70 H701 0.934 no
O71 C72 1.416(14) yes
C72 C73 1.503(17) yes
C72 H721 0.969 no
C72 H722 0.966 no
C73 O74 1.441(18) yes
C73 H731 0.974 no
C73 H732 0.974 no
O74 C75 1.454(14) yes
C75 C76 1.49(2) yes
C75 H751 0.968 no
C75 H752 0.968 no
C76 O77 1.410(19) yes
C76 H761 0.965 no
C76 H762 0.972 no
O77 C78 1.383(18) yes
C78 C79 1.510(9) yes
C78 H781 0.950 no
C78 H782 0.950 no
C79 O80 1.39(2) yes
C79 H791 0.950 no
C79 H792 0.950 no
O80 C81 1.411(9) yes
C81 C82 1.47(2) yes
C81 H811 0.950 no
C81 H812 0.950 no
C82 O83 1.374(15) yes
C82 H821 0.976 no
C82 H822 0.970 no
O83 C84 1.389(13) yes
C84 C85 1.386(15) yes
C84 C89 1.360(15) yes
C85 C86 1.384(17) yes
C85 H851 0.933 no
C86 C87 1.376(17) yes
C86 H861 0.938 no
C87 C88 1.380(16) yes
C87 C90 1.494(16) yes
C88 C89 1.411(16) yes
C88 H881 0.936 no
C89 H891 0.933 no
C90 N91 1.471(13) yes
C90 H901 0.973 no
C90 H902 0.972 no
N91 C92 1.332(16) yes
N91 H911 0.900 no
C92 O93 1.277(14) yes
C1 C2 1.525(9) yes
C1 H11 0.975 no
C1 H12 0.975 no
C1 H13 0.977 no
C2 C3 1.523(8) yes
C2 H21 0.972 no
C2 H22 0.971 no
C3 C4 1.536(8) yes
C3 H31 0.966 no
C3 H32 0.971 no
C4 C5 1.521(8) yes
C4 H41 0.966 no
C4 H42 0.968 no
C5 C6 1.527(8) yes
C5 H51 0.972 no
C5 H52 0.975 no
C6 N7 1.517(15) yes
C6 H61 0.968 no
C6 H62 0.967 no
N7 C8 1.379(16) yes
N7 C11 1.293(16) yes
C8 C9 1.39(2) yes
C8 H81 0.929 no
C9 N12 1.403(19) yes
C9 H91 0.930 no
C10 C11 1.521(17) yes
C10 H101 0.965 no
C10 H102 0.962 no
C10 H103 0.959 no
C11 N12 1.303(17) yes
N12 C13 1.465(18) yes
C13 C14 1.516(9) yes
C13 H131 0.969 no
C13 H132 0.971 no
C14 C15 1.519(9) yes
C14 H141 0.966 no
C14 H142 0.969 no
C15 C16 1.525(9) yes
C15 H151 0.972 no
C15 H152 0.971 no
C16 C17 1.516(9) yes
C16 H161 0.971 no
C16 H162 0.972 no
C17 C18 1.516(9) yes
C17 H171 0.973 no
C17 H172 0.972 no
C18 H181 0.950 no
C18 H182 0.950 no
C18 H183 0.950 no
C101 C102 1.527(8) yes
C101 H1011 0.959 no
C101 H1012 0.962 no
C101 H1013 0.966 no
C102 C103 1.537(8) yes
C102 H1021 0.967 no
C102 H1022 0.976 no
C103 C104 1.528(8) yes
C103 H1031 0.967 no
C103 H1032 0.977 no
C104 C105 1.520(8) yes
C104 H1041 0.965 no
C104 H1042 0.972 no
C105 C106 1.518(8) yes
C105 H1051 0.972 no
C105 H1052 0.983 no
C106 N107 1.510(13) yes
C106 H1061 0.973 no
C106 H1062 0.975 no
N107 C108 1.359(14) yes
N107 C111 1.334(13) yes
C108 C109 1.307(18) yes
C108 H1081 0.933 no
C109 N112 1.406(15) yes
C109 H1091 0.935 no
C110 C111 1.478(14) yes
C110 H1101 0.964 no
C110 H1102 0.960 no
C110 H1103 0.959 no
C111 N112 1.320(14) yes
N112 C113 1.434(14) yes
C113 C114 1.514(8) yes
C113 H1131 0.971 no
C113 H1132 0.971 no
C114 C115 1.527(8) yes
C114 H1141 0.971 no
C114 H1142 0.980 no
C115 C116 1.521(9) yes
C115 H1151 0.974 no
C115 H1152 0.973 no
C116 C117 1.526(9) yes
C116 H1161 0.968 no
C116 H1162 0.973 no
C117 C118 1.529(9) yes
C117 H1171 0.950 no
C117 H1172 0.950 no
C118 H1181 0.950 no
C118 H1182 0.950 no
C118 H1183 0.950 no

loop_
_geom_hbond_atom_site_label_D
_geom_hbond_atom_site_label_H
_geom_hbond_atom_site_label_A
_geom_hbond_site_symmetry_A
_geom_hbond_angle_DHA
_geom_hbond_distance_DH
_geom_hbond_distance_HA
_geom_hbond_distance_DA
_geom_hbond_publ_flag
C204 H2041 O161 1_655 141.8(6) 0.987 2.345 3.180(19) yes
C214 H2141 O161 1_655 154.6(7) 0.982 2.060 2.977(19) yes
C224 H2241 O93 1_554 166.7(3) 0.978 2.275 3.234(19) yes
C9 H91 O193 1_545 152.0(4) 0.930 2.463 3.313(19) yes
C10 H101 O80 . 157.7(5) 0.965 2.548 3.460(19) yes
C10 H103 O74 . 146.7(4) 0.959 2.330 3.175(19) yes
C109 H1091 O61 . 150.4(3) 0.935 2.514 3.359(19) yes
C153 H1532 O93 1_564 152.7(7) 0.950 2.550 3.422(19) yes
C18 H181 C117 1_654 142.3(13) 0.950 2.598 3.399(19) yes
C18 H181 C118 1_654 148(2) 0.950 2.395 3.240(19) yes

loop_
_oxford_twin_element_scale_factors
0.867(18)
0.133(18)
0.0002(9)
